data_2228122
loop_
_publ_author_name
'Keng, Thy Chun'
'Lo, Kong Mun'
'Ng, Seik Weng'

_publ_section_title
;
 Tribenzylbis(triphenylarsine oxide-\k<i>O</i>)tin(IV)
 tetraphenylborate
;
_journal_coeditor_code XU5034
_journal_issue 11
_journal_name_full 'Acta Crystallographica Section E'
_journal_page_first m1372
_journal_paper_doi 10.1107/S1600536810039450
_journal_volume 66
_journal_year 2010
_chemical_formula_iupac '[Sn (C7 H7)3 (C18 H15 As O)] (C24 H20 B)'
_chemical_formula_moiety 'C57 H51 As2 O2 Sn +, C24 H20 B -'
_chemical_formula_sum 'C81 H71 As2 B O2 Sn'
_chemical_formula_weight 1355.72
_chemical_name_systematic
;
Tribenzylbis(triphenylarsine oxide-\k<i>O</i>)tin(IV) tetraphenylborate
;
_space_group_IT_number 2
_symmetry_cell_setting triclinic
_symmetry_space_group_name_Hall '-P 1'
_symmetry_space_group_name_H-M 'P -1'
_atom_sites_solution_hydrogens geom
_atom_sites_solution_primary direct
_atom_sites_solution_secondary difmap
_audit_creation_method SHELXL-97
_cell_angle_alpha 69.2200(10)
_cell_angle_beta 73.9720(10)
_cell_angle_gamma 62.6830(10)
_cell_formula_units_Z 2
_cell_length_a 14.3288(7)
_cell_length_b 14.9477(7)
_cell_length_c 19.0994(9)
_cell_measurement_reflns_used 4476
_cell_measurement_temperature 100(2)
_cell_measurement_theta_max 28.2
_cell_measurement_theta_min 2.3
_cell_volume 3366.4(3)
_computing_cell_refinement 'SAINT (Bruker, 2009)'
_computing_data_collection 'APEX2 (Bruker, 2009)'
_computing_data_reduction 'SAINT (Bruker, 2009)'
_computing_molecular_graphics 'X-SEED (Barbour, 2001)'
_computing_publication_material 'publCIF (Westrip, 2010)'
_computing_structure_refinement 'SHELXL97 (Sheldrick, 2008)'
_computing_structure_solution 'SHELXS97 (Sheldrick, 2008)'
_diffrn_ambient_temperature 100(2)
_diffrn_measured_fraction_theta_full 0.994
_diffrn_measured_fraction_theta_max 0.994
_diffrn_measurement_device_type 'Bruker SMART APEX diffractometer'
_diffrn_measurement_method '\w scans'
_diffrn_radiation_monochromator graphite
_diffrn_radiation_source 'fine-focus sealed tube'
_diffrn_radiation_type MoK\a
_diffrn_radiation_wavelength 0.71073
_diffrn_reflns_av_R_equivalents 0.0679
_diffrn_reflns_av_sigmaI/netI 0.0751
_diffrn_reflns_limit_h_max 18
_diffrn_reflns_limit_h_min -17
_diffrn_reflns_limit_k_max 19
_diffrn_reflns_limit_k_min -17
_diffrn_reflns_limit_l_max 24
_diffrn_reflns_limit_l_min 0
_diffrn_reflns_number 76329
_diffrn_reflns_theta_full 27.50
_diffrn_reflns_theta_max 27.50
_diffrn_reflns_theta_min 1.15
_diffrn_standards_decay_% 0
_diffrn_standards_interval_count 0
_diffrn_standards_interval_time 0
_diffrn_standards_number 0
_exptl_absorpt_coefficient_mu 1.402
_exptl_absorpt_correction_T_max 1.0000
_exptl_absorpt_correction_T_min 0.7879
_exptl_absorpt_correction_type multi-scan
_exptl_absorpt_process_details '(TWINABS; Bruker, 2009)'
_exptl_crystal_colour Colorless
_exptl_crystal_density_diffrn 1.337
_exptl_crystal_density_method 'not measured'
_exptl_crystal_description Cube
_exptl_crystal_F_000 1388
_exptl_crystal_size_max 0.1
_exptl_crystal_size_mid 0.1
_exptl_crystal_size_min 0.1
_refine_diff_density_max 2.062
_refine_diff_density_min -1.097
_refine_ls_extinction_method none
_refine_ls_goodness_of_fit_ref 0.985
_refine_ls_hydrogen_treatment constr
_refine_ls_matrix_type full
_refine_ls_number_parameters 629
_refine_ls_number_reflns 17932
_refine_ls_number_restraints 0
_refine_ls_restrained_S_all 0.985
_refine_ls_R_factor_all 0.0814
_refine_ls_R_factor_gt 0.0502
_refine_ls_shift/su_max 0.001
_refine_ls_shift/su_mean 0.001
_refine_ls_structure_factor_coef Fsqd
_refine_ls_weighting_details 'calc w=1/[\s^2^(Fo^2^)+(0.1059P)^2^] where P=(Fo^2^+2Fc^2^)/3'
_refine_ls_weighting_scheme calc
_refine_ls_wR_factor_gt 0.1424
_refine_ls_wR_factor_ref 0.1703
_reflns_number_gt 12383
_reflns_number_total 17932
_reflns_threshold_expression I>2\s(I)
_cod_data_source_file xu5034.cif
_cod_data_source_block I
_cod_database_code 2228122
_cod_database_fobs_code 2228122

loop_
_symmetry_equiv_pos_as_xyz
'x, y, z'
'-x, -y, -z'

loop_
_atom_site_type_symbol
_atom_site_label
_atom_site_fract_x
_atom_site_fract_y
_atom_site_fract_z
_atom_site_U_iso_or_equiv
_atom_site_adp_type
_atom_site_calc_flag
_atom_site_refinement_flags
_atom_site_occupancy
_atom_site_disorder_assembly
_atom_site_disorder_group
Sn Sn1 0.68359(3) 0.68691(2) 0.973010(17) 0.01457(9) Uani d . 1 . .
As As1 0.58668(4) 0.62392(4) 1.18383(3) 0.01939(13) Uani d . 1 . .
As As2 0.77629(4) 0.73481(4) 0.76041(3) 0.01624(12) Uani d . 1 . .
O O1 0.6109(3) 0.6565(3) 1.09025(18) 0.0275(9) Uani d . 1 . .
O O2 0.7611(3) 0.6987(3) 0.85374(18) 0.0239(8) Uani d . 1 . .
B B1 0.8611(5) 0.8755(5) 0.3893(3) 0.0213(12) Uani d . 1 . .
C C1 0.6220(5) 0.8523(4) 0.9593(3) 0.0271(12) Uani d . 1 . .
H H1A 0.6472 0.8862 0.9075 0.033 Uiso calc R 1 . .
H H1B 0.5436 0.8813 0.9652 0.033 Uiso calc R 1 . .
C C2 0.6556(3) 0.8774(3) 1.01589(17) 0.0260(12) Uani d G 1 . .
C C3 0.5848(2) 0.9025(3) 1.07932(19) 0.0261(12) Uani d G 1 . .
H H3 0.5151 0.9059 1.0860 0.031 Uiso calc R 1 . .
C C4 0.6159(2) 0.9228(3) 1.13289(16) 0.0298(13) Uani d G 1 . .
H H4 0.5675 0.9399 1.1762 0.036 Uiso calc R 1 . .
C C5 0.7177(3) 0.9179(3) 1.12305(18) 0.0300(13) Uani d G 1 . .
H H5 0.7390 0.9317 1.1597 0.036 Uiso calc R 1 . .
C C6 0.7885(2) 0.8927(3) 1.0596(2) 0.0324(13) Uani d G 1 . .
H H6 0.8582 0.8894 1.0529 0.039 Uiso calc R 1 . .
C C7 0.7574(2) 0.8725(3) 1.00605(16) 0.0283(12) Uani d G 1 . .
H H7 0.8058 0.8553 0.9627 0.034 Uiso calc R 1 . .
C C8 0.8415(4) 0.6017(4) 1.0023(3) 0.0193(10) Uani d . 1 . .
H H8A 0.8903 0.6274 0.9613 0.023 Uiso calc R 1 . .
H H8B 0.8434 0.6150 1.0489 0.023 Uiso calc R 1 . .
C C9 0.8804(3) 0.48387(18) 1.01481(17) 0.0211(11) Uani d G 1 . .
C C10 0.8659(3) 0.4197(2) 1.08652(14) 0.0295(13) Uani d G 1 . .
H H10 0.8347 0.4484 1.1287 0.035 Uiso calc R 1 . .
C C11 0.8970(3) 0.3137(2) 1.09650(15) 0.0364(14) Uani d G 1 . .
H H11 0.8871 0.2698 1.1455 0.044 Uiso calc R 1 . .
C C12 0.9425(3) 0.27177(18) 1.0348(2) 0.0321(13) Uani d G 1 . .
H H12 0.9638 0.1993 1.0416 0.038 Uiso calc R 1 . .
C C13 0.9570(3) 0.3359(2) 0.96306(16) 0.0270(12) Uani d G 1 . .
H H13 0.9882 0.3073 0.9209 0.032 Uiso calc R 1 . .
C C14 0.9259(3) 0.4420(2) 0.95308(13) 0.0233(11) Uani d G 1 . .
H H14 0.9358 0.4858 0.9041 0.028 Uiso calc R 1 . .
C C15 0.5900(4) 0.6224(4) 0.9532(3) 0.0204(10) Uani d . 1 . .
H H15A 0.5939 0.6364 0.8980 0.024 Uiso calc R 1 . .
H H15B 0.6208 0.5457 0.9747 0.024 Uiso calc R 1 . .
C C16 0.4742(2) 0.6659(3) 0.98714(18) 0.0210(11) Uani d G 1 . .
C C17 0.4353(3) 0.6003(2) 1.04697(19) 0.0319(13) Uani d G 1 . .
H H17 0.4809 0.5295 1.0660 0.038 Uiso calc R 1 . .
C C18 0.3298(3) 0.6384(3) 1.07905(18) 0.0447(17) Uani d G 1 . .
H H18 0.3032 0.5935 1.1199 0.054 Uiso calc R 1 . .
C C19 0.2631(2) 0.7420(3) 1.0513(2) 0.0452(17) Uani d G 1 . .
H H19 0.1910 0.7680 1.0732 0.054 Uiso calc R 1 . .
C C20 0.3020(2) 0.8076(2) 0.9914(2) 0.0382(15) Uani d G 1 . .
H H20 0.2564 0.8784 0.9725 0.046 Uiso calc R 1 . .
C C21 0.4075(3) 0.7696(2) 0.95937(16) 0.0302(13) Uani d G 1 . .
H H21 0.4341 0.8144 0.9185 0.036 Uiso calc R 1 . .
C C22 0.4714(2) 0.7369(3) 1.21711(19) 0.0233(11) Uani d G 1 . .
C C23 0.4759(3) 0.7645(3) 1.2780(2) 0.0311(13) Uani d G 1 . .
H H23 0.5379 0.7284 1.3021 0.037 Uiso calc R 1 . .
C C24 0.3896(3) 0.8448(3) 1.3037(2) 0.0439(16) Uani d G 1 . .
H H24 0.3926 0.8637 1.3453 0.053 Uiso calc R 1 . .
C C25 0.2988(3) 0.8977(3) 1.2684(2) 0.054(2) Uani d G 1 . .
H H25 0.2398 0.9526 1.2860 0.065 Uiso calc R 1 . .
C C26 0.2943(3) 0.8701(3) 1.2075(2) 0.0545(19) Uani d G 1 . .
H H26 0.2322 0.9062 1.1835 0.065 Uiso calc R 1 . .
C C27 0.3806(3) 0.7897(3) 1.18188(19) 0.0414(15) Uani d G 1 . .
H H27 0.3775 0.7709 1.1403 0.050 Uiso calc R 1 . .
C C28 0.7089(2) 0.5866(3) 1.22728(17) 0.0220(11) Uani d G 1 . .
C C29 0.7405(3) 0.4986(2) 1.28777(18) 0.0271(12) Uani d G 1 . .
H H29 0.7003 0.4571 1.3086 0.032 Uiso calc R 1 . .
C C30 0.8308(3) 0.4715(2) 1.31782(16) 0.0334(14) Uani d G 1 . .
H H30 0.8523 0.4114 1.3592 0.040 Uiso calc R 1 . .
C C31 0.8896(2) 0.5323(3) 1.28739(19) 0.0302(13) Uani d G 1 . .
H H31 0.9513 0.5138 1.3079 0.036 Uiso calc R 1 . .
C C32 0.8581(3) 0.6202(3) 1.22690(18) 0.0297(13) Uani d G 1 . .
H H32 0.8983 0.6618 1.2061 0.036 Uiso calc R 1 . .
C C33 0.7678(3) 0.6474(2) 1.19685(15) 0.0236(11) Uani d G 1 . .
H H33 0.7462 0.7075 1.1555 0.028 Uiso calc R 1 . .
C C34 0.5484(3) 0.5070(2) 1.22101(19) 0.0230(11) Uani d G 1 . .
C C35 0.6048(3) 0.4222(3) 1.19022(19) 0.0374(14) Uani d G 1 . .
H H35 0.6599 0.4241 1.1491 0.045 Uiso calc R 1 . .
C C36 0.5808(3) 0.3347(2) 1.2196(2) 0.0441(16) Uani d G 1 . .
H H36 0.6194 0.2767 1.1986 0.053 Uiso calc R 1 . .
C C37 0.5003(3) 0.3319(3) 1.2798(2) 0.0420(16) Uani d G 1 . .
H H37 0.4838 0.2721 1.2999 0.050 Uiso calc R 1 . .
C C38 0.4438(3) 0.4167(3) 1.31061(19) 0.0428(16) Uani d G 1 . .
H H38 0.3888 0.4148 1.3518 0.051 Uiso calc R 1 . .
C C39 0.4678(3) 0.5043(2) 1.2812(2) 0.0345(14) Uani d G 1 . .
H H39 0.4292 0.5622 1.3023 0.041 Uiso calc R 1 . .
C C40 0.8874(2) 0.7819(3) 0.72386(17) 0.0203(10) Uani d G 1 . .
C C41 0.9008(3) 0.8327(3) 0.76640(15) 0.0293(12) Uani d G 1 . .
H H41 0.8562 0.8410 0.8128 0.035 Uiso calc R 1 . .
C C42 0.9793(3) 0.8713(3) 0.74100(19) 0.0344(14) Uani d G 1 . .
H H42 0.9884 0.9061 0.7701 0.041 Uiso calc R 1 . .
C C43 1.0445(2) 0.8591(3) 0.67305(19) 0.0308(13) Uani d G 1 . .
H H43 1.0982 0.8856 0.6557 0.037 Uiso calc R 1 . .
C C44 1.0311(3) 0.8083(3) 0.63051(15) 0.0321(13) Uani d G 1 . .
H H44 1.0757 0.8000 0.5841 0.038 Uiso calc R 1 . .
C C45 0.9526(3) 0.7696(3) 0.65592(16) 0.0257(12) Uani d G 1 . .
H H45 0.9435 0.7349 0.6268 0.031 Uiso calc R 1 . .
C C46 0.8060(3) 0.61942(19) 0.72419(16) 0.0176(10) Uani d G 1 . .
C C47 0.8266(3) 0.5212(2) 0.77497(12) 0.0217(11) Uani d G 1 . .
H H47 0.8239 0.5126 0.8271 0.026 Uiso calc R 1 . .
C C48 0.8510(3) 0.43569(18) 0.74944(15) 0.0254(11) Uani d G 1 . .
H H48 0.8651 0.3686 0.7841 0.030 Uiso calc R 1 . .
C C49 0.8549(3) 0.4483(2) 0.67314(17) 0.0246(11) Uani d G 1 . .
H H49 0.8716 0.3899 0.6557 0.030 Uiso calc R 1 . .
C C50 0.8344(3) 0.5465(2) 0.62236(12) 0.0253(12) Uani d G 1 . .
H H50 0.8370 0.5551 0.5702 0.030 Uiso calc R 1 . .
C C51 0.8099(3) 0.63205(18) 0.64788(14) 0.0230(11) Uani d G 1 . .
H H51 0.7958 0.6992 0.6132 0.028 Uiso calc R 1 . .
C C52 0.6509(2) 0.8450(2) 0.72226(17) 0.0182(10) Uani d G 1 . .
C C53 0.5530(2) 0.8515(2) 0.76437(14) 0.0231(11) Uani d G 1 . .
H H53 0.5495 0.8038 0.8127 0.028 Uiso calc R 1 . .
C C54 0.46027(19) 0.9277(3) 0.73580(17) 0.0263(12) Uani d G 1 . .
H H54 0.3934 0.9321 0.7646 0.032 Uiso calc R 1 . .
C C55 0.4654(2) 0.9974(2) 0.66512(18) 0.0274(12) Uani d G 1 . .
H H55 0.4020 1.0495 0.6456 0.033 Uiso calc R 1 . .
C C56 0.5633(3) 0.9910(2) 0.62301(14) 0.0281(12) Uani d G 1 . .
H H56 0.5668 1.0387 0.5747 0.034 Uiso calc R 1 . .
C C57 0.6561(2) 0.9148(3) 0.65158(16) 0.0225(11) Uani d G 1 . .
H H57 0.7230 0.9104 0.6228 0.027 Uiso calc R 1 . .
C C58 0.9777(2) 0.7831(2) 0.41918(18) 0.0221(11) Uani d G 1 . .
C C59 1.0692(3) 0.8022(2) 0.39184(17) 0.0251(11) Uani d G 1 . .
H H59 1.0669 0.8654 0.3549 0.030 Uiso calc R 1 . .
C C60 1.1642(2) 0.7287(3) 0.41855(19) 0.0301(13) Uani d G 1 . .
H H60 1.2268 0.7417 0.3999 0.036 Uiso calc R 1 . .
C C61 1.1677(2) 0.6362(2) 0.47260(19) 0.0319(13) Uani d G 1 . .
H H61 1.2326 0.5860 0.4909 0.038 Uiso calc R 1 . .
C C62 1.0762(3) 0.6172(2) 0.49995(16) 0.0270(12) Uani d G 1 . .
H H62 1.0785 0.5540 0.5369 0.032 Uiso calc R 1 . .
C C63 0.9812(2) 0.6906(2) 0.47324(17) 0.0227(11) Uani d G 1 . .
H H63 0.9186 0.6776 0.4919 0.027 Uiso calc R 1 . .
C C64 0.7728(2) 0.8193(2) 0.41460(17) 0.0193(10) Uani d G 1 . .
C C65 0.6996(3) 0.8321(2) 0.47932(16) 0.0221(11) Uani d G 1 . .
H H65 0.6983 0.8731 0.5081 0.027 Uiso calc R 1 . .
C C66 0.6283(2) 0.7847(3) 0.50194(15) 0.0284(12) Uani d G 1 . .
H H66 0.5783 0.7935 0.5462 0.034 Uiso calc R 1 . .
C C67 0.6303(3) 0.7246(3) 0.45982(19) 0.0303(13) Uani d G 1 . .
H H67 0.5816 0.6923 0.4753 0.036 Uiso calc R 1 . .
C C68 0.7035(3) 0.7119(3) 0.39510(19) 0.0312(13) Uani d G 1 . .
H H68 0.7048 0.6708 0.3663 0.037 Uiso calc R 1 . .
C C69 0.7747(2) 0.7592(3) 0.37248(16) 0.0268(12) Uani d G 1 . .
H H69 0.8247 0.7505 0.3282 0.032 Uiso calc R 1 . .
C C70 0.8132(2) 0.9726(2) 0.43254(17) 0.0189(10) Uani d G 1 . .
C C71 0.7171(2) 1.0564(2) 0.41706(17) 0.0223(11) Uani d G 1 . .
H H71 0.6772 1.0576 0.3842 0.027 Uiso calc R 1 . .
C C72 0.6794(2) 1.1384(2) 0.44967(19) 0.0278(12) Uani d G 1 . .
H H72 0.6137 1.1957 0.4391 0.033 Uiso calc R 1 . .
C C73 0.7378(3) 1.1367(2) 0.49776(18) 0.0294(13) Uani d G 1 . .
H H73 0.7120 1.1928 0.5200 0.035 Uiso calc R 1 . .
C C74 0.8339(3) 1.0529(3) 0.51324(17) 0.0294(13) Uani d G 1 . .
H H74 0.8738 1.0517 0.5461 0.035 Uiso calc R 1 . .
C C75 0.8716(2) 0.9708(2) 0.48063(18) 0.0233(11) Uani d G 1 . .
H H75 0.9373 0.9135 0.4912 0.028 Uiso calc R 1 . .
C C76 0.8834(3) 0.9200(2) 0.29298(12) 0.0216(11) Uani d G 1 . .
C C77 0.9541(3) 0.84763(19) 0.25304(17) 0.0276(12) Uani d G 1 . .
H H77 0.9879 0.7763 0.2792 0.033 Uiso calc R 1 . .
C C78 0.9755(3) 0.8796(2) 0.17476(17) 0.0329(14) Uani d G 1 . .
H H78 1.0238 0.8301 0.1475 0.040 Uiso calc R 1 . .
C C79 0.9261(3) 0.9839(3) 0.13641(12) 0.0314(13) Uani d G 1 . .
H H79 0.9407 1.0058 0.0829 0.038 Uiso calc R 1 . .
C C80 0.8553(3) 1.05630(19) 0.17636(16) 0.0267(12) Uani d G 1 . .
H H80 0.8216 1.1276 0.1502 0.032 Uiso calc R 1 . .
C C81 0.8340(2) 1.0244(2) 0.25464(16) 0.0210(11) Uani d G 1 . .
H H81 0.7856 1.0738 0.2819 0.025 Uiso calc R 1 . .

loop_
_atom_site_aniso_label
_atom_site_aniso_U_11
_atom_site_aniso_U_22
_atom_site_aniso_U_33
_atom_site_aniso_U_12
_atom_site_aniso_U_13
_atom_site_aniso_U_23
Sn1 0.01473(17) 0.01544(17) 0.01310(16) -0.00479(13) -0.00460(12) -0.00301(13)
As1 0.0186(3) 0.0259(3) 0.0140(3) -0.0083(2) -0.0023(2) -0.0063(2)
As2 0.0163(3) 0.0201(3) 0.0120(2) -0.0081(2) -0.00233(19) -0.0025(2)
O1 0.030(2) 0.041(2) 0.0141(18) -0.0184(19) -0.0009(15) -0.0061(17)
O2 0.025(2) 0.031(2) 0.0131(17) -0.0127(17) -0.0052(15) 0.0002(15)
B1 0.028(3) 0.021(3) 0.018(3) -0.010(3) -0.007(2) -0.005(2)
C1 0.030(3) 0.022(3) 0.028(3) -0.007(2) -0.009(2) -0.008(2)
C2 0.026(3) 0.016(3) 0.033(3) -0.006(2) -0.007(2) -0.006(2)
C3 0.021(3) 0.015(3) 0.037(3) -0.001(2) -0.011(2) -0.005(2)
C4 0.035(3) 0.024(3) 0.033(3) -0.012(3) -0.001(3) -0.013(2)
C5 0.037(3) 0.031(3) 0.034(3) -0.017(3) -0.009(3) -0.014(3)
C6 0.026(3) 0.033(3) 0.047(4) -0.011(3) -0.009(3) -0.019(3)
C7 0.026(3) 0.026(3) 0.033(3) -0.009(2) -0.001(2) -0.013(2)
C8 0.017(3) 0.025(3) 0.018(2) -0.011(2) -0.006(2) -0.002(2)
C9 0.018(3) 0.021(3) 0.019(3) -0.003(2) -0.008(2) -0.002(2)
C10 0.022(3) 0.031(3) 0.023(3) -0.003(2) -0.002(2) -0.003(2)
C11 0.034(3) 0.024(3) 0.036(3) -0.008(3) 0.000(3) 0.001(3)
C12 0.028(3) 0.022(3) 0.040(3) -0.010(2) -0.003(3) -0.003(3)
C13 0.023(3) 0.030(3) 0.032(3) -0.008(2) -0.005(2) -0.014(2)
C14 0.022(3) 0.023(3) 0.020(3) -0.005(2) -0.009(2) -0.002(2)
C15 0.020(3) 0.024(3) 0.020(3) -0.012(2) -0.002(2) -0.006(2)
C16 0.021(3) 0.030(3) 0.020(3) -0.015(2) -0.004(2) -0.008(2)
C17 0.039(3) 0.039(3) 0.026(3) -0.026(3) 0.007(3) -0.012(3)
C18 0.044(4) 0.055(4) 0.045(4) -0.038(4) 0.019(3) -0.019(3)
C19 0.020(3) 0.072(5) 0.059(4) -0.026(3) 0.009(3) -0.036(4)
C20 0.022(3) 0.047(4) 0.043(4) -0.007(3) -0.011(3) -0.012(3)
C21 0.031(3) 0.042(3) 0.021(3) -0.017(3) -0.004(2) -0.009(3)
C22 0.024(3) 0.024(3) 0.021(3) -0.012(2) 0.002(2) -0.006(2)
C23 0.035(3) 0.034(3) 0.029(3) -0.020(3) 0.003(2) -0.012(3)
C24 0.050(4) 0.039(4) 0.042(4) -0.015(3) 0.007(3) -0.023(3)
C25 0.055(5) 0.038(4) 0.053(4) -0.012(4) 0.013(4) -0.018(3)
C26 0.027(4) 0.049(4) 0.064(5) 0.000(3) -0.005(3) -0.011(4)
C27 0.037(4) 0.049(4) 0.035(4) -0.014(3) -0.005(3) -0.013(3)
C28 0.023(3) 0.025(3) 0.019(3) -0.009(2) -0.003(2) -0.007(2)
C29 0.033(3) 0.028(3) 0.025(3) -0.014(3) -0.006(2) -0.007(2)
C30 0.026(3) 0.038(3) 0.027(3) 0.000(3) -0.016(2) -0.007(3)
C31 0.017(3) 0.043(3) 0.029(3) -0.006(3) -0.006(2) -0.014(3)
C32 0.029(3) 0.046(4) 0.022(3) -0.021(3) -0.002(2) -0.011(3)
C33 0.031(3) 0.024(3) 0.016(2) -0.012(2) -0.002(2) -0.005(2)
C34 0.022(3) 0.027(3) 0.020(3) -0.008(2) -0.006(2) -0.005(2)
C35 0.037(4) 0.036(3) 0.037(3) -0.015(3) 0.003(3) -0.014(3)
C36 0.051(4) 0.030(3) 0.053(4) -0.014(3) -0.008(3) -0.015(3)
C37 0.051(4) 0.037(4) 0.045(4) -0.026(3) -0.009(3) -0.004(3)
C38 0.045(4) 0.045(4) 0.038(4) -0.026(3) 0.005(3) -0.009(3)
C39 0.034(3) 0.041(4) 0.034(3) -0.021(3) 0.006(3) -0.016(3)
C40 0.020(3) 0.023(3) 0.016(2) -0.009(2) -0.006(2) 0.000(2)
C41 0.032(3) 0.034(3) 0.024(3) -0.016(3) 0.001(2) -0.009(2)
C42 0.037(4) 0.039(3) 0.038(3) -0.024(3) -0.013(3) -0.004(3)
C43 0.029(3) 0.030(3) 0.031(3) -0.019(3) -0.015(3) 0.011(2)
C44 0.033(3) 0.037(3) 0.024(3) -0.022(3) -0.002(2) 0.004(2)
C45 0.024(3) 0.034(3) 0.021(3) -0.016(2) -0.002(2) -0.004(2)
C46 0.020(3) 0.012(2) 0.021(2) -0.004(2) -0.011(2) -0.0016(19)
C47 0.021(3) 0.027(3) 0.016(2) -0.010(2) -0.005(2) -0.002(2)
C48 0.027(3) 0.021(3) 0.027(3) -0.012(2) -0.004(2) -0.002(2)
C49 0.026(3) 0.024(3) 0.025(3) -0.011(2) -0.001(2) -0.009(2)
C50 0.031(3) 0.028(3) 0.019(3) -0.013(2) -0.003(2) -0.006(2)
C51 0.029(3) 0.024(3) 0.013(2) -0.012(2) 0.000(2) -0.003(2)
C52 0.020(3) 0.016(2) 0.020(2) -0.004(2) -0.009(2) -0.006(2)
C53 0.023(3) 0.022(3) 0.018(3) -0.005(2) -0.006(2) -0.002(2)
C54 0.015(3) 0.034(3) 0.028(3) -0.007(2) -0.002(2) -0.012(2)
C55 0.035(3) 0.017(3) 0.031(3) -0.002(2) -0.022(3) -0.006(2)
C56 0.033(3) 0.026(3) 0.021(3) -0.013(3) -0.006(2) 0.002(2)
C57 0.020(3) 0.023(3) 0.018(3) -0.008(2) -0.003(2) -0.001(2)
C58 0.029(3) 0.022(3) 0.016(2) -0.008(2) -0.003(2) -0.008(2)
C59 0.019(3) 0.028(3) 0.031(3) -0.011(2) -0.004(2) -0.010(2)
C60 0.024(3) 0.038(3) 0.037(3) -0.013(3) -0.011(2) -0.014(3)
C61 0.030(3) 0.035(3) 0.028(3) -0.002(3) -0.016(3) -0.010(3)
C62 0.037(3) 0.030(3) 0.012(2) -0.011(3) -0.008(2) -0.002(2)
C63 0.022(3) 0.028(3) 0.018(3) -0.009(2) -0.003(2) -0.007(2)
C64 0.014(2) 0.019(2) 0.022(3) -0.002(2) -0.010(2) -0.003(2)
C65 0.027(3) 0.023(3) 0.015(2) -0.011(2) -0.008(2) 0.002(2)
C66 0.036(3) 0.034(3) 0.019(3) -0.020(3) -0.006(2) 0.000(2)
C67 0.026(3) 0.028(3) 0.040(3) -0.017(3) -0.009(3) -0.002(3)
C68 0.032(3) 0.034(3) 0.038(3) -0.015(3) -0.005(3) -0.019(3)
C69 0.018(3) 0.029(3) 0.037(3) -0.009(2) -0.002(2) -0.015(3)
C70 0.023(3) 0.023(3) 0.017(2) -0.017(2) -0.003(2) -0.002(2)
C71 0.022(3) 0.030(3) 0.023(3) -0.016(2) 0.000(2) -0.011(2)
C72 0.028(3) 0.026(3) 0.027(3) -0.009(2) -0.001(2) -0.009(2)
C73 0.035(3) 0.038(3) 0.027(3) -0.025(3) 0.013(2) -0.020(3)
C74 0.039(3) 0.035(3) 0.023(3) -0.024(3) 0.001(2) -0.008(2)
C75 0.022(3) 0.032(3) 0.022(3) -0.018(2) -0.003(2) -0.006(2)
C76 0.015(3) 0.026(3) 0.021(3) -0.003(2) -0.004(2) -0.010(2)
C77 0.028(3) 0.025(3) 0.022(3) -0.005(2) -0.005(2) -0.005(2)
C78 0.031(3) 0.045(4) 0.020(3) -0.010(3) -0.001(2) -0.014(3)
C79 0.031(3) 0.051(4) 0.014(3) -0.023(3) -0.002(2) -0.003(3)
C80 0.037(3) 0.028(3) 0.023(3) -0.019(3) -0.010(2) -0.002(2)
C81 0.025(3) 0.019(3) 0.021(3) -0.008(2) -0.007(2) -0.005(2)

loop_
_atom_type_symbol
_atom_type_description
_atom_type_scat_dispersion_real
_atom_type_scat_dispersion_imag
_atom_type_scat_source
C C 0.0033 0.0016 'International Tables Vol C Tables 4.2.6.8 and 6.1.1.4'
H H 0.0000 0.0000 'International Tables Vol C Tables 4.2.6.8 and 6.1.1.4'
B B 0.0013 0.0007 'International Tables Vol C Tables 4.2.6.8 and 6.1.1.4'
O O 0.0106 0.0060 'International Tables Vol C Tables 4.2.6.8 and 6.1.1.4'
As As 0.0499 2.0058 'International Tables Vol C Tables 4.2.6.8 and 6.1.1.4'
Sn Sn -0.6537 1.4246 'International Tables Vol C Tables 4.2.6.8 and 6.1.1.4'

loop_
_geom_angle_atom_site_label_1
_geom_angle_atom_site_label_2
_geom_angle_atom_site_label_3
_geom_angle_site_symmetry_1
_geom_angle_site_symmetry_3
_geom_angle
_geom_angle_publ_flag
C1 Sn1 C8 . . 114.4(2) yes
C1 Sn1 C15 . . 119.7(2) yes
C8 Sn1 C15 . . 125.9(2) yes
C15 Sn1 O1 . . 86.24(16) ?
C8 Sn1 O1 . . 93.12(16) ?
C1 Sn1 O1 . . 93.11(18) ?
C15 Sn1 O2 . . 88.98(16) ?
C8 Sn1 O2 . . 85.65(16) ?
C1 Sn1 O2 . . 93.57(17) ?
O1 Sn1 O2 . . 173.10(10) yes
O1 As1 C22 . . 109.92(17) ?
O1 As1 C34 . . 111.14(16) ?
C22 As1 C34 . . 107.37(16) ?
O1 As1 C28 . . 110.98(16) ?
C22 As1 C28 . . 109.80(15) ?
C34 As1 C28 . . 107.54(15) ?
O2 As2 C40 . . 109.27(16) ?
O2 As2 C52 . . 111.94(16) ?
C40 As2 C52 . . 108.31(14) ?
O2 As2 C46 . . 109.16(15) ?
C40 As2 C46 . . 111.20(14) ?
C52 As2 C46 . . 106.96(14) ?
As1 O1 Sn1 . . 165.3(2) yes
As2 O2 Sn1 . . 160.3(2) yes
C58 B1 C70 . . 109.7(3) ?
C58 B1 C64 . . 108.3(4) ?
C70 B1 C64 . . 108.3(4) ?
C58 B1 C76 . . 107.9(4) ?
C70 B1 C76 . . 112.3(4) ?
C64 B1 C76 . . 110.3(3) ?
C2 C1 Sn1 . . 112.2(3) ?
C2 C1 H1A . . 109.2 ?
Sn1 C1 H1A . . 109.2 ?
C2 C1 H1B . . 109.2 ?
Sn1 C1 H1B . . 109.2 ?
H1A C1 H1B . . 107.9 ?
C3 C2 C7 . . 120.0 ?
C3 C2 C1 . . 119.5(3) ?
C7 C2 C1 . . 120.5(3) ?
C4 C3 C2 . . 120.0 ?
C4 C3 H3 . . 120.0 ?
C2 C3 H3 . . 120.0 ?
C3 C4 C5 . . 120.0 ?
C3 C4 H4 . . 120.0 ?
C5 C4 H4 . . 120.0 ?
C4 C5 C6 . . 120.0 ?
C4 C5 H5 . . 120.0 ?
C6 C5 H5 . . 120.0 ?
C7 C6 C5 . . 120.0 ?
C7 C6 H6 . . 120.0 ?
C5 C6 H6 . . 120.0 ?
C6 C7 C2 . . 120.0 ?
C6 C7 H7 . . 120.0 ?
C2 C7 H7 . . 120.0 ?
C9 C8 Sn1 . . 112.6(3) ?
C9 C8 H8A . . 109.1 ?
Sn1 C8 H8A . . 109.1 ?
C9 C8 H8B . . 109.1 ?
Sn1 C8 H8B . . 109.1 ?
H8A C8 H8B . . 107.8 ?
C10 C9 C14 . . 120.0 ?
C10 C9 C8 . . 120.6(3) ?
C14 C9 C8 . . 119.3(3) ?
C11 C10 C9 . . 120.0 ?
C11 C10 H10 . . 120.0 ?
C9 C10 H10 . . 120.0 ?
C10 C11 C12 . . 120.0 ?
C10 C11 H11 . . 120.0 ?
C12 C11 H11 . . 120.0 ?
C13 C12 C11 . . 120.0 ?
C13 C12 H12 . . 120.0 ?
C11 C12 H12 . . 120.0 ?
C12 C13 C14 . . 120.0 ?
C12 C13 H13 . . 120.0 ?
C14 C13 H13 . . 120.0 ?
C13 C14 C9 . . 120.0 ?
C13 C14 H14 . . 120.0 ?
C9 C14 H14 . . 120.0 ?
C16 C15 Sn1 . . 113.7(3) ?
C16 C15 H15A . . 108.8 ?
Sn1 C15 H15A . . 108.8 ?
C16 C15 H15B . . 108.8 ?
Sn1 C15 H15B . . 108.8 ?
H15A C15 H15B . . 107.7 ?
C17 C16 C21 . . 120.0 ?
C17 C16 C15 . . 118.9(3) ?
C21 C16 C15 . . 121.1(3) ?
C18 C17 C16 . . 120.0 ?
C18 C17 H17 . . 120.0 ?
C16 C17 H17 . . 120.0 ?
C17 C18 C19 . . 120.0 ?
C17 C18 H18 . . 120.0 ?
C19 C18 H18 . . 120.0 ?
C20 C19 C18 . . 120.0 ?
C20 C19 H19 . . 120.0 ?
C18 C19 H19 . . 120.0 ?
C21 C20 C19 . . 120.0 ?
C21 C20 H20 . . 120.0 ?
C19 C20 H20 . . 120.0 ?
C20 C21 C16 . . 120.0 ?
C20 C21 H21 . . 120.0 ?
C16 C21 H21 . . 120.0 ?
C23 C22 C27 . . 120.0 ?
C23 C22 As1 . . 120.4(2) ?
C27 C22 As1 . . 119.5(2) ?
C22 C23 C24 . . 120.0 ?
C22 C23 H23 . . 120.0 ?
C24 C23 H23 . . 120.0 ?
C23 C24 C25 . . 120.0 ?
C23 C24 H24 . . 120.0 ?
C25 C24 H24 . . 120.0 ?
C26 C25 C24 . . 120.0 ?
C26 C25 H25 . . 120.0 ?
C24 C25 H25 . . 120.0 ?
C25 C26 C27 . . 120.0 ?
C25 C26 H26 . . 120.0 ?
C27 C26 H26 . . 120.0 ?
C26 C27 C22 . . 120.0 ?
C26 C27 H27 . . 120.0 ?
C22 C27 H27 . . 120.0 ?
C29 C28 C33 . . 120.0 ?
C29 C28 As1 . . 120.76(18) ?
C33 C28 As1 . . 119.23(18) ?
C30 C29 C28 . . 120.0 ?
C30 C29 H29 . . 120.0 ?
C28 C29 H29 . . 120.0 ?
C29 C30 C31 . . 120.0 ?
C29 C30 H30 . . 120.0 ?
C31 C30 H30 . . 120.0 ?
C32 C31 C30 . . 120.0 ?
C32 C31 H31 . . 120.0 ?
C30 C31 H31 . . 120.0 ?
C31 C32 C33 . . 120.0 ?
C31 C32 H32 . . 120.0 ?
C33 C32 H32 . . 120.0 ?
C32 C33 C28 . . 120.0 ?
C32 C33 H33 . . 120.0 ?
C28 C33 H33 . . 120.0 ?
C35 C34 C39 . . 120.0 ?
C35 C34 As1 . . 119.74(19) ?
C39 C34 As1 . . 120.18(19) ?
C34 C35 C36 . . 120.0 ?
C34 C35 H35 . . 120.0 ?
C36 C35 H35 . . 120.0 ?
C35 C36 C37 . . 120.0 ?
C35 C36 H36 . . 120.0 ?
C37 C36 H36 . . 120.0 ?
C38 C37 C36 . . 120.0 ?
C38 C37 H37 . . 120.0 ?
C36 C37 H37 . . 120.0 ?
C37 C38 C39 . . 120.0 ?
C37 C38 H38 . . 120.0 ?
C39 C38 H38 . . 120.0 ?
C38 C39 C34 . . 120.0 ?
C38 C39 H39 . . 120.0 ?
C34 C39 H39 . . 120.0 ?
C41 C40 C45 . . 120.0 ?
C41 C40 As2 . . 117.73(17) ?
C45 C40 As2 . . 122.25(17) ?
C40 C41 C42 . . 120.0 ?
C40 C41 H41 . . 120.0 ?
C42 C41 H41 . . 120.0 ?
C43 C42 C41 . . 120.0 ?
C43 C42 H42 . . 120.0 ?
C41 C42 H42 . . 120.0 ?
C44 C43 C42 . . 120.0 ?
C44 C43 H43 . . 120.0 ?
C42 C43 H43 . . 120.0 ?
C43 C44 C45 . . 120.0 ?
C43 C44 H44 . . 120.0 ?
C45 C44 H44 . . 120.0 ?
C44 C45 C40 . . 120.0 ?
C44 C45 H45 . . 120.0 ?
C40 C45 H45 . . 120.0 ?
C47 C46 C51 . . 120.0 ?
C47 C46 As2 . . 119.09(16) ?
C51 C46 As2 . . 120.89(16) ?
C46 C47 C48 . . 120.0 ?
C46 C47 H47 . . 120.0 ?
C48 C47 H47 . . 120.0 ?
C49 C48 C47 . . 120.0 ?
C49 C48 H48 . . 120.0 ?
C47 C48 H48 . . 120.0 ?
C50 C49 C48 . . 120.0 ?
C50 C49 H49 . . 120.0 ?
C48 C49 H49 . . 120.0 ?
C49 C50 C51 . . 120.0 ?
C49 C50 H50 . . 120.0 ?
C51 C50 H50 . . 120.0 ?
C50 C51 C46 . . 120.0 ?
C50 C51 H51 . . 120.0 ?
C46 C51 H51 . . 120.0 ?
C53 C52 C57 . . 120.0 ?
C53 C52 As2 . . 118.93(17) ?
C57 C52 As2 . . 120.97(17) ?
C52 C53 C54 . . 120.0 ?
C52 C53 H53 . . 120.0 ?
C54 C53 H53 . . 120.0 ?
C53 C54 C55 . . 120.0 ?
C53 C54 H54 . . 120.0 ?
C55 C54 H54 . . 120.0 ?
C56 C55 C54 . . 120.0 ?
C56 C55 H55 . . 120.0 ?
C54 C55 H55 . . 120.0 ?
C57 C56 C55 . . 120.0 ?
C57 C56 H56 . . 120.0 ?
C55 C56 H56 . . 120.0 ?
C56 C57 C52 . . 120.0 ?
C56 C57 H57 . . 120.0 ?
C52 C57 H57 . . 120.0 ?
C59 C58 C63 . . 120.0 ?
C59 C58 B1 . . 119.7(3) ?
C63 C58 B1 . . 120.3(3) ?
C60 C59 C58 . . 120.0 ?
C60 C59 H59 . . 120.0 ?
C58 C59 H59 . . 120.0 ?
C59 C60 C61 . . 120.0 ?
C59 C60 H60 . . 120.0 ?
C61 C60 H60 . . 120.0 ?
C62 C61 C60 . . 120.0 ?
C62 C61 H61 . . 120.0 ?
C60 C61 H61 . . 120.0 ?
C61 C62 C63 . . 120.0 ?
C61 C62 H62 . . 120.0 ?
C63 C62 H62 . . 120.0 ?
C62 C63 C58 . . 120.0 ?
C62 C63 H63 . . 120.0 ?
C58 C63 H63 . . 120.0 ?
C65 C64 C69 . . 120.0 ?
C65 C64 B1 . . 119.1(3) ?
C69 C64 B1 . . 120.9(3) ?
C66 C65 C64 . . 120.0 ?
C66 C65 H65 . . 120.0 ?
C64 C65 H65 . . 120.0 ?
C65 C66 C67 . . 120.0 ?
C65 C66 H66 . . 120.0 ?
C67 C66 H66 . . 120.0 ?
C68 C67 C66 . . 120.0 ?
C68 C67 H67 . . 120.0 ?
C66 C67 H67 . . 120.0 ?
C67 C68 C69 . . 120.0 ?
C67 C68 H68 . . 120.0 ?
C69 C68 H68 . . 120.0 ?
C68 C69 C64 . . 120.0 ?
C68 C69 H69 . . 120.0 ?
C64 C69 H69 . . 120.0 ?
C71 C70 C75 . . 120.0 ?
C71 C70 B1 . . 119.6(3) ?
C75 C70 B1 . . 120.4(3) ?
C72 C71 C70 . . 120.0 ?
C72 C71 H71 . . 120.0 ?
C70 C71 H71 . . 120.0 ?
C71 C72 C73 . . 120.0 ?
C71 C72 H72 . . 120.0 ?
C73 C72 H72 . . 120.0 ?
C72 C73 C74 . . 120.0 ?
C72 C73 H73 . . 120.0 ?
C74 C73 H73 . . 120.0 ?
C75 C74 C73 . . 120.0 ?
C75 C74 H74 . . 120.0 ?
C73 C74 H74 . . 120.0 ?
C74 C75 C70 . . 120.0 ?
C74 C75 H75 . . 120.0 ?
C70 C75 H75 . . 120.0 ?
C77 C76 C81 . . 120.0 ?
C77 C76 B1 . . 117.6(3) ?
C81 C76 B1 . . 122.4(3) ?
C76 C77 C78 . . 120.0 ?
C76 C77 H77 . . 120.0 ?
C78 C77 H77 . . 120.0 ?
C77 C78 C79 . . 120.0 ?
C77 C78 H78 . . 120.0 ?
C79 C78 H78 . . 120.0 ?
C78 C79 C80 . . 120.0 ?
C78 C79 H79 . . 120.0 ?
C80 C79 H79 . . 120.0 ?
C81 C80 C79 . . 120.0 ?
C81 C80 H80 . . 120.0 ?
C79 C80 H80 . . 120.0 ?
C80 C81 C76 . . 120.0 ?
C80 C81 H81 . . 120.0 ?
C76 C81 H81 . . 120.0 ?

loop_
_geom_bond_atom_site_label_1
_geom_bond_atom_site_label_2
_geom_bond_site_symmetry_2
_geom_bond_distance
_geom_bond_publ_flag
Sn1 C1 . 2.150(5) yes
Sn1 C8 . 2.145(5) yes
Sn1 C15 . 2.144(5) yes
Sn1 O1 . 2.175(3) yes
Sn1 O2 . 2.225(3) yes
As1 O1 . 1.657(3) ?
As1 C22 . 1.899(3) ?
As1 C34 . 1.909(3) ?
As1 C28 . 1.909(2) ?
As2 O2 . 1.651(3) ?
As2 C40 . 1.893(2) ?
As2 C52 . 1.904(2) ?
As2 C46 . 1.909(2) ?
B1 C58 . 1.695(6) ?
B1 C70 . 1.697(6) ?
B1 C64 . 1.701(6) ?
B1 C76 . 1.712(6) ?
C1 C2 . 1.511(5) ?
C1 H1A . 0.9900 ?
C1 H1B . 0.9900 ?
C2 C3 . 1.3900 ?
C2 C7 . 1.3900 ?
C3 C4 . 1.3900 ?
C3 H3 . 0.9500 ?
C4 C5 . 1.3900 ?
C4 H4 . 0.9500 ?
C5 C6 . 1.3900 ?
C5 H5 . 0.9500 ?
C6 C7 . 1.3900 ?
C6 H6 . 0.9500 ?
C7 H7 . 0.9500 ?
C8 C9 . 1.531(5) ?
C8 H8A . 0.9900 ?
C8 H8B . 0.9900 ?
C9 C10 . 1.3900 ?
C9 C14 . 1.3900 ?
C10 C11 . 1.3900 ?
C10 H10 . 0.9500 ?
C11 C12 . 1.3900 ?
C11 H11 . 0.9500 ?
C12 C13 . 1.3900 ?
C12 H12 . 0.9500 ?
C13 C14 . 1.3900 ?
C13 H13 . 0.9500 ?
C14 H14 . 0.9500 ?
C15 C16 . 1.520(5) ?
C15 H15A . 0.9900 ?
C15 H15B . 0.9900 ?
C16 C17 . 1.3900 ?
C16 C21 . 1.3900 ?
C17 C18 . 1.3900 ?
C17 H17 . 0.9500 ?
C18 C19 . 1.3900 ?
C18 H18 . 0.9500 ?
C19 C20 . 1.3900 ?
C19 H19 . 0.9500 ?
C20 C21 . 1.3900 ?
C20 H20 . 0.9500 ?
C21 H21 . 0.9500 ?
C22 C23 . 1.3900 ?
C22 C27 . 1.3900 ?
C23 C24 . 1.3900 ?
C23 H23 . 0.9500 ?
C24 C25 . 1.3900 ?
C24 H24 . 0.9500 ?
C25 C26 . 1.3900 ?
C25 H25 . 0.9500 ?
C26 C27 . 1.3900 ?
C26 H26 . 0.9500 ?
C27 H27 . 0.9500 ?
C28 C29 . 1.3900 ?
C28 C33 . 1.3900 ?
C29 C30 . 1.3900 ?
C29 H29 . 0.9500 ?
C30 C31 . 1.3900 ?
C30 H30 . 0.9500 ?
C31 C32 . 1.3900 ?
C31 H31 . 0.9500 ?
C32 C33 . 1.3900 ?
C32 H32 . 0.9500 ?
C33 H33 . 0.9500 ?
C34 C35 . 1.3900 ?
C34 C39 . 1.3900 ?
C35 C36 . 1.3900 ?
C35 H35 . 0.9500 ?
C36 C37 . 1.3900 ?
C36 H36 . 0.9500 ?
C37 C38 . 1.3900 ?
C37 H37 . 0.9500 ?
C38 C39 . 1.3900 ?
C38 H38 . 0.9500 ?
C39 H39 . 0.9500 ?
C40 C41 . 1.3900 ?
C40 C45 . 1.3900 ?
C41 C42 . 1.3900 ?
C41 H41 . 0.9500 ?
C42 C43 . 1.3900 ?
C42 H42 . 0.9500 ?
C43 C44 . 1.3900 ?
C43 H43 . 0.9500 ?
C44 C45 . 1.3900 ?
C44 H44 . 0.9500 ?
C45 H45 . 0.9500 ?
C46 C47 . 1.3900 ?
C46 C51 . 1.3900 ?
C47 C48 . 1.3900 ?
C47 H47 . 0.9500 ?
C48 C49 . 1.3900 ?
C48 H48 . 0.9500 ?
C49 C50 . 1.3900 ?
C49 H49 . 0.9500 ?
C50 C51 . 1.3900 ?
C50 H50 . 0.9500 ?
C51 H51 . 0.9500 ?
C52 C53 . 1.3900 ?
C52 C57 . 1.3900 ?
C53 C54 . 1.3900 ?
C53 H53 . 0.9500 ?
C54 C55 . 1.3900 ?
C54 H54 . 0.9500 ?
C55 C56 . 1.3900 ?
C55 H55 . 0.9500 ?
C56 C57 . 1.3900 ?
C56 H56 . 0.9500 ?
C57 H57 . 0.9500 ?
C58 C59 . 1.3900 ?
C58 C63 . 1.3900 ?
C59 C60 . 1.3900 ?
C59 H59 . 0.9500 ?
C60 C61 . 1.3900 ?
C60 H60 . 0.9500 ?
C61 C62 . 1.3900 ?
C61 H61 . 0.9500 ?
C62 C63 . 1.3900 ?
C62 H62 . 0.9500 ?
C63 H63 . 0.9500 ?
C64 C65 . 1.3900 ?
C64 C69 . 1.3900 ?
C65 C66 . 1.3900 ?
C65 H65 . 0.9500 ?
C66 C67 . 1.3900 ?
C66 H66 . 0.9500 ?
C67 C68 . 1.3900 ?
C67 H67 . 0.9500 ?
C68 C69 . 1.3900 ?
C68 H68 . 0.9500 ?
C69 H69 . 0.9500 ?
C70 C71 . 1.3900 ?
C70 C75 . 1.3900 ?
C71 C72 . 1.3900 ?
C71 H71 . 0.9500 ?
C72 C73 . 1.3900 ?
C72 H72 . 0.9500 ?
C73 C74 . 1.3900 ?
C73 H73 . 0.9500 ?
C74 C75 . 1.3900 ?
C74 H74 . 0.9500 ?
C75 H75 . 0.9500 ?
C76 C77 . 1.3900 ?
C76 C81 . 1.3900 ?
C77 C78 . 1.3900 ?
C77 H77 . 0.9500 ?
C78 C79 . 1.3900 ?
C78 H78 . 0.9500 ?
C79 C80 . 1.3900 ?
C79 H79 . 0.9500 ?
C80 C81 . 1.3900 ?
C80 H80 . 0.9500 ?
C81 H81 . 0.9500 ?

loop_
_geom_torsion_atom_site_label_1
_geom_torsion_atom_site_label_2
_geom_torsion_atom_site_label_3
_geom_torsion_atom_site_label_4
_geom_torsion_site_symmetry_1
_geom_torsion_site_symmetry_2
_geom_torsion_site_symmetry_3
_geom_torsion_site_symmetry_4
_geom_torsion
_geom_torsion_publ_flag
C22 As1 O1 Sn1 . . . . 126.5(9) ?
C34 As1 O1 Sn1 . . . . -114.8(9) ?
C28 As1 O1 Sn1 . . . . 4.8(9) ?
C15 Sn1 O1 As1 . . . . 139.5(9) ?
C8 Sn1 O1 As1 . . . . 13.6(9) ?
C1 Sn1 O1 As1 . . . . -101.0(9) ?
C40 As2 O2 Sn1 . . . . 128.4(6) ?
C52 As2 O2 Sn1 . . . . 8.4(7) ?
C46 As2 O2 Sn1 . . . . -109.8(6) ?
C15 Sn1 O2 As2 . . . . 62.7(6) ?
C8 Sn1 O2 As2 . . . . -171.2(6) ?
C1 Sn1 O2 As2 . . . . -57.0(6) ?
C15 Sn1 C1 C2 . . . . 144.6(3) ?
C8 Sn1 C1 C2 . . . . -37.7(4) ?
O1 Sn1 C1 C2 . . . . 57.2(4) ?
O2 Sn1 C1 C2 . . . . -124.5(3) ?
Sn1 C1 C2 C3 . . . . -100.8(3) ?
Sn1 C1 C2 C7 . . . . 77.3(4) ?
C7 C2 C3 C4 . . . . 0.0 ?
C1 C2 C3 C4 . . . . 178.1(4) ?
C2 C3 C4 C5 . . . . 0.0 ?
C3 C4 C5 C6 . . . . 0.0 ?
C4 C5 C6 C7 . . . . 0.0 ?
C5 C6 C7 C2 . . . . 0.0 ?
C3 C2 C7 C6 . . . . 0.0 ?
C1 C2 C7 C6 . . . . -178.1(4) ?
C15 Sn1 C8 C9 . . . . -4.9(4) ?
C1 Sn1 C8 C9 . . . . 177.5(3) ?
O1 Sn1 C8 C9 . . . . 82.7(3) ?
O2 Sn1 C8 C9 . . . . -90.5(3) ?
Sn1 C8 C9 C10 . . . . -91.8(3) ?
Sn1 C8 C9 C14 . . . . 85.1(3) ?
C14 C9 C10 C11 . . . . 0.0 ?
C8 C9 C10 C11 . . . . 176.9(4) ?
C9 C10 C11 C12 . . . . 0.0 ?
C10 C11 C12 C13 . . . . 0.0 ?
C11 C12 C13 C14 . . . . 0.0 ?
C12 C13 C14 C9 . . . . 0.0 ?
C10 C9 C14 C13 . . . . 0.0 ?
C8 C9 C14 C13 . . . . -176.9(3) ?
C8 Sn1 C15 C16 . . . . 138.9(3) ?
C1 Sn1 C15 C16 . . . . -43.7(4) ?
O1 Sn1 C15 C16 . . . . 47.7(3) ?
O2 Sn1 C15 C16 . . . . -137.2(3) ?
Sn1 C15 C16 C17 . . . . -112.3(3) ?
Sn1 C15 C16 C21 . . . . 67.6(4) ?
C21 C16 C17 C18 . . . . 0.0 ?
C15 C16 C17 C18 . . . . 179.9(3) ?
C16 C17 C18 C19 . . . . 0.0 ?
C17 C18 C19 C20 . . . . 0.0 ?
C18 C19 C20 C21 . . . . 0.0 ?
C19 C20 C21 C16 . . . . 0.0 ?
C17 C16 C21 C20 . . . . 0.0 ?
C15 C16 C21 C20 . . . . -179.9(3) ?
O1 As1 C22 C23 . . . . -136.7(2) ?
C34 As1 C22 C23 . . . . 102.3(2) ?
C28 As1 C22 C23 . . . . -14.4(3) ?
O1 As1 C22 C27 . . . . 45.6(3) ?
C34 As1 C22 C27 . . . . -75.4(2) ?
C28 As1 C22 C27 . . . . 167.9(2) ?
C27 C22 C23 C24 . . . . 0.0 ?
As1 C22 C23 C24 . . . . -177.7(3) ?
C22 C23 C24 C25 . . . . 0.0 ?
C23 C24 C25 C26 . . . . 0.0 ?
C24 C25 C26 C27 . . . . 0.0 ?
C25 C26 C27 C22 . . . . 0.0 ?
C23 C22 C27 C26 . . . . 0.0 ?
As1 C22 C27 C26 . . . . 177.7(3) ?
O1 As1 C28 C29 . . . . -135.3(2) ?
C22 As1 C28 C29 . . . . 103.0(2) ?
C34 As1 C28 C29 . . . . -13.5(2) ?
O1 As1 C28 C33 . . . . 43.5(2) ?
C22 As1 C28 C33 . . . . -78.2(2) ?
C34 As1 C28 C33 . . . . 165.30(19) ?
C33 C28 C29 C30 . . . . 0.0 ?
As1 C28 C29 C30 . . . . 178.8(2) ?
C28 C29 C30 C31 . . . . 0.0 ?
C29 C30 C31 C32 . . . . 0.0 ?
C30 C31 C32 C33 . . . . 0.0 ?
C31 C32 C33 C28 . . . . 0.0 ?
C29 C28 C33 C32 . . . . 0.0 ?
As1 C28 C33 C32 . . . . -178.8(2) ?
O1 As1 C34 C35 . . . . 43.5(3) ?
C22 As1 C34 C35 . . . . 163.8(2) ?
C28 As1 C34 C35 . . . . -78.1(2) ?
O1 As1 C34 C39 . . . . -139.7(2) ?
C22 As1 C34 C39 . . . . -19.5(3) ?
C28 As1 C34 C39 . . . . 98.6(2) ?
C39 C34 C35 C36 . . . . 0.0 ?
As1 C34 C35 C36 . . . . 176.7(3) ?
C34 C35 C36 C37 . . . . 0.0 ?
C35 C36 C37 C38 . . . . 0.0 ?
C36 C37 C38 C39 . . . . 0.0 ?
C37 C38 C39 C34 . . . . 0.0 ?
C35 C34 C39 C38 . . . . 0.0 ?
As1 C34 C39 C38 . . . . -176.7(3) ?
O2 As2 C40 C41 . . . . -33.7(2) ?
C52 As2 C40 C41 . . . . 88.5(2) ?
C46 As2 C40 C41 . . . . -154.27(18) ?
O2 As2 C40 C45 . . . . 148.1(2) ?
C52 As2 C40 C45 . . . . -89.7(2) ?
C46 As2 C40 C45 . . . . 27.6(2) ?
C45 C40 C41 C42 . . . . 0.0 ?
As2 C40 C41 C42 . . . . -178.2(2) ?
C40 C41 C42 C43 . . . . 0.0 ?
C41 C42 C43 C44 . . . . 0.0 ?
C42 C43 C44 C45 . . . . 0.0 ?
C43 C44 C45 C40 . . . . 0.0 ?
C41 C40 C45 C44 . . . . 0.0 ?
As2 C40 C45 C44 . . . . 178.1(3) ?
O2 As2 C46 C47 . . . . -9.3(2) ?
C40 As2 C46 C47 . . . . 111.3(2) ?
C52 As2 C46 C47 . . . . -130.62(19) ?
O2 As2 C46 C51 . . . . 172.3(2) ?
C40 As2 C46 C51 . . . . -67.0(2) ?
C52 As2 C46 C51 . . . . 51.0(2) ?
C51 C46 C47 C48 . . . . 0.0 ?
As2 C46 C47 C48 . . . . -178.4(2) ?
C46 C47 C48 C49 . . . . 0.0 ?
C47 C48 C49 C50 . . . . 0.0 ?
C48 C49 C50 C51 . . . . 0.0 ?
C49 C50 C51 C46 . . . . 0.0 ?
C47 C46 C51 C50 . . . . 0.0 ?
As2 C46 C51 C50 . . . . 178.3(2) ?
O2 As2 C52 C53 . . . . -30.3(2) ?
C40 As2 C52 C53 . . . . -150.86(18) ?
C46 As2 C52 C53 . . . . 89.19(19) ?
O2 As2 C52 C57 . . . . 153.30(19) ?
C40 As2 C52 C57 . . . . 32.8(2) ?
C46 As2 C52 C57 . . . . -87.2(2) ?
C57 C52 C53 C54 . . . . 0.0 ?
As2 C52 C53 C54 . . . . -176.4(2) ?
C52 C53 C54 C55 . . . . 0.0 ?
C53 C54 C55 C56 . . . . 0.0 ?
C54 C55 C56 C57 . . . . 0.0 ?
C55 C56 C57 C52 . . . . 0.0 ?
C53 C52 C57 C56 . . . . 0.0 ?
As2 C52 C57 C56 . . . . 176.3(2) ?
C70 B1 C58 C59 . . . . -75.9(4) ?
C64 B1 C58 C59 . . . . 166.1(2) ?
C76 B1 C58 C59 . . . . 46.7(4) ?
C70 B1 C58 C63 . . . . 101.3(4) ?
C64 B1 C58 C63 . . . . -16.7(4) ?
C76 B1 C58 C63 . . . . -136.1(3) ?
C63 C58 C59 C60 . . . . 0.0 ?
B1 C58 C59 C60 . . . . 177.2(3) ?
C58 C59 C60 C61 . . . . 0.0 ?
C59 C60 C61 C62 . . . . 0.0 ?
C60 C61 C62 C63 . . . . 0.0 ?
C61 C62 C63 C58 . . . . 0.0 ?
C59 C58 C63 C62 . . . . 0.0 ?
B1 C58 C63 C62 . . . . -177.1(3) ?
C58 B1 C64 C65 . . . . 98.9(3) ?
C70 B1 C64 C65 . . . . -20.0(4) ?
C76 B1 C64 C65 . . . . -143.3(3) ?
C58 B1 C64 C69 . . . . -79.6(4) ?
C70 B1 C64 C69 . . . . 161.5(3) ?
C76 B1 C64 C69 . . . . 38.2(4) ?
C69 C64 C65 C66 . . . . 0.0 ?
B1 C64 C65 C66 . . . . -178.5(3) ?
C64 C65 C66 C67 . . . . 0.0 ?
C65 C66 C67 C68 . . . . 0.0 ?
C66 C67 C68 C69 . . . . 0.0 ?
C67 C68 C69 C64 . . . . 0.0 ?
C65 C64 C69 C68 . . . . 0.0 ?
B1 C64 C69 C68 . . . . 178.5(3) ?
C58 B1 C70 C71 . . . . -179.2(3) ?
C64 B1 C70 C71 . . . . -61.2(4) ?
C76 B1 C70 C71 . . . . 60.9(4) ?
C58 B1 C70 C75 . . . . 3.6(5) ?
C64 B1 C70 C75 . . . . 121.6(3) ?
C76 B1 C70 C75 . . . . -116.3(3) ?
C75 C70 C71 C72 . . . . 0.0 ?
B1 C70 C71 C72 . . . . -177.2(3) ?
C70 C71 C72 C73 . . . . 0.0 ?
C71 C72 C73 C74 . . . . 0.0 ?
C72 C73 C74 C75 . . . . 0.0 ?
C73 C74 C75 C70 . . . . 0.0 ?
C71 C70 C75 C74 . . . . 0.0 ?
B1 C70 C75 C74 . . . . 177.2(3) ?
C58 B1 C76 C77 . . . . 37.5(4) ?
C70 B1 C76 C77 . . . . 158.5(3) ?
C64 B1 C76 C77 . . . . -80.6(4) ?
C58 B1 C76 C81 . . . . -142.3(3) ?
C70 B1 C76 C81 . . . . -21.3(5) ?
C64 B1 C76 C81 . . . . 99.7(4) ?
C81 C76 C77 C78 . . . . 0.0 ?
B1 C76 C77 C78 . . . . -179.7(4) ?
C76 C77 C78 C79 . . . . 0.0 ?
C77 C78 C79 C80 . . . . 0.0 ?
C78 C79 C80 C81 . . . . 0.0 ?
C79 C80 C81 C76 . . . . 0.0 ?
C77 C76 C81 C80 . . . . 0.0 ?
B1 C76 C81 C80 . . . . 179.7(4) ?
